data_4078902
loop_
_publ_author_name
'Segarra, Candela'
'Mas-Marz\'a, Elena'
'Mata, Jos\'e A.'
'Peris, Eduardo'

_publ_section_title
;
 Rhodium and Iridium Complexes with
 ChelatingC--C&#x2032;-Imidazolylidene--Pyridylidene Ligands: Systematic
 Approach to Normal, Abnormal, and Remote Coordination Modes
;
_journal_issue 14
_journal_name_full Organometallics
_journal_page_first 5169
_journal_paper_doi 10.1021/om3005096
_journal_volume 31
_journal_year 2012
_chemical_formula_moiety 'C14 H17 I2 N5 Rh, 0.5(I2), 2(H2 O)'
_chemical_formula_sum 'C14 H20 I3 N5 O2 Rh'
_chemical_formula_weight 773.96
_chemical_name_systematic
;
 ? 
;
_space_group_crystal_system orthorhombic
_space_group_IT_number 62
_space_group_name_Hall '-P 2ac 2n'
_space_group_name_H-M_alt 'P n m a'
_symmetry_space_group_name_Hall '-P 2ac 2n'
_symmetry_space_group_name_H-M 'P n m a'
_atom_sites_solution_hydrogens geom
_atom_sites_solution_primary direct
_atom_sites_solution_secondary difmap
_audit_creation_date 2011-12-21
_audit_creation_method
;
  Olex2 1.1
  (compiled Nov  1 2011 20:42:30, GUI svn.r3906)
;
_cell_angle_alpha 90.00
_cell_angle_beta 90.00
_cell_angle_gamma 90.00
_cell_formula_units_Z 4
_cell_length_a 7.3202(6)
_cell_length_b 11.6155(13)
_cell_length_c 27.281(2)
_cell_measurement_temperature 293(2)
_cell_volume 2319.6(4)
_computing_molecular_graphics
;
O. V. Dolomanov, L. J. Bourhis, R. J. Gildea, J. A. K. Howard and H. Puschmann,
OLEX2: a complete structure solution, refinement and analysis program.
J. Appl. Cryst. (2009). 42, 339-341.
;
_computing_publication_material
;
O. V. Dolomanov, L. J. Bourhis, R. J. Gildea, J. A. K. Howard and H. Puschmann,
OLEX2: a complete structure solution, refinement and analysis program.
J. Appl. Cryst. (2009). 42, 339-341.
;
_computing_structure_refinement
;
SHELXL, G.M. Sheldrick, Acta Cryst.
2008). A64, 112-122
;
_computing_structure_solution 'SHELXS-97 (Sheldrick, 1990)'
_diffrn_ambient_temperature 293(2)
_diffrn_measured_fraction_theta_full 0.999
_diffrn_measured_fraction_theta_max 0.999
_diffrn_radiation_monochromator graphite
_diffrn_radiation_type 'MO K\a'
_diffrn_radiation_wavelength 0.71073
_diffrn_reflns_av_R_equivalents 0.0704
_diffrn_reflns_av_unetI/netI 0.0479
_diffrn_reflns_limit_h_max 8
_diffrn_reflns_limit_h_min -8
_diffrn_reflns_limit_k_max 13
_diffrn_reflns_limit_k_min -13
_diffrn_reflns_limit_l_max 32
_diffrn_reflns_limit_l_min -27
_diffrn_reflns_number 12087
_diffrn_reflns_theta_full 25.00
_diffrn_reflns_theta_max 25.00
_diffrn_reflns_theta_min 2.84
_diffrn_source 'fine-focus sealed tube'
_diffrn_source_current n/a
_diffrn_source_voltage n/a
_exptl_absorpt_coefficient_mu 4.745
_exptl_absorpt_correction_T_max 0.754
_exptl_absorpt_correction_T_min 0.632
_exptl_absorpt_correction_type multi-scan
_exptl_crystal_colour 'dull yellowish yellow'
_exptl_crystal_colour_lustre dull
_exptl_crystal_colour_modifier yellowish
_exptl_crystal_colour_primary yellow
_exptl_crystal_density_diffrn 2.216
_exptl_crystal_density_method 'not measured'
_exptl_crystal_description plate
_exptl_crystal_F_000 1436
_exptl_crystal_size_max 0.09
_exptl_crystal_size_mid 0.08
_exptl_crystal_size_min 0.06
_refine_diff_density_max 1.003
_refine_diff_density_min -0.948
_refine_diff_density_rms 0.162
_refine_ls_extinction_method none
_refine_ls_goodness_of_fit_ref 1.212
_refine_ls_hydrogen_treatment mixed
_refine_ls_matrix_type full
_refine_ls_number_parameters 153
_refine_ls_number_reflns 2157
_refine_ls_number_restraints 66
_refine_ls_restrained_S_all 1.194
_refine_ls_R_factor_all 0.0630
_refine_ls_R_factor_gt 0.0432
_refine_ls_shift/su_max 0.006
_refine_ls_shift/su_mean 0.000
_refine_ls_structure_factor_coef Fsqd
_refine_ls_weighting_details 'calc w=1/[\s^2^(Fo^2^)+(0.0147P)^2^+13.2362P] where P=(Fo^2^+2Fc^2^)/3'
_refine_ls_weighting_scheme calc
_refine_ls_wR_factor_gt 0.0839
_refine_ls_wR_factor_ref 0.0931
_reflns_number_gt 1672
_reflns_number_total 2157
_reflns_threshold_expression >2sigma(I)
_cod_data_source_file om3005096_si_003.cif
_cod_data_source_block str1242
_cod_database_code 4078902

loop_
_space_group_symop_id
_space_group_symop_operation_xyz
1 'x, y, z'
2 '-x+1/2, -y, z+1/2'
3 'x+1/2, -y+1/2, -z+1/2'
4 '-x, y+1/2, -z'
5 '-x, -y, -z'
6 'x-1/2, y, -z-1/2'
7 '-x-1/2, y-1/2, z-1/2'
8 'x, -y-1/2, z'

loop_
_atom_site_label
_atom_site_type_symbol
_atom_site_fract_x
_atom_site_fract_y
_atom_site_fract_z
_atom_site_U_iso_or_equiv
_atom_site_adp_type
_atom_site_occupancy
_atom_site_symmetry_multiplicity
_atom_site_calc_flag
_atom_site_refinement_flags
_atom_site_disorder_group
I3 I 0.69633(11) 0.7500 0.68686(3) 0.0425(2) Uani 1 2 d S .
Rh1 Rh 0.42230(11) 0.7500 0.62289(3) 0.0279(2) Uani 1 2 d S .
I2 I 0.15737(10) 0.7500 0.55700(3) 0.0523(3) Uani 1 2 d S .
I1 I 0.00064(12) 0.2500 0.61143(3) 0.0589(3) Uani 1 2 d S .
N8 N 0.5829(9) 0.5249(6) 0.5798(3) 0.0363(17) Uani 1 1 d . .
N12 N 0.2708(9) 0.6316(6) 0.6649(2) 0.0330(16) Uani 1 1 d . .
C13 C 0.1732(10) 0.5776(7) 0.6872(3) 0.035(2) Uani 1 1 d . .
C4 C 0.5583(10) 0.6404(7) 0.5803(3) 0.034(2) Uani 1 1 d U .
C14 C 0.0479(11) 0.5052(8) 0.7162(3) 0.046(2) Uani 1 1 d . .
H14A H -0.0321 0.4640 0.6945 0.069 Uiso 1 1 calc R .
H14B H -0.0231 0.5531 0.7376 0.069 Uiso 1 1 calc R .
H14C H 0.1174 0.4514 0.7353 0.069 Uiso 1 1 calc R .
C5 C 0.659(3) 0.7085(15) 0.5375(9) 0.022(6) Uani 0.50 1 d PU 1
C7 C 0.6835(11) 0.4840(8) 0.5423(3) 0.044(2) Uani 1 1 d . .
H7A H 0.7041 0.4052 0.5446 0.053 Uiso 0.50 1 calc PR 1
H7B H 0.7122 0.4082 0.5345 0.053 Uiso 0.50 1 calc PR 2
C9 C 0.5112(13) 0.4464(8) 0.6172(3) 0.053(3) Uani 1 1 d . .
H9A H 0.5419 0.4749 0.6492 0.080 Uiso 1 1 calc R .
H9B H 0.5640 0.3714 0.6128 0.080 Uiso 1 1 calc R .
H9C H 0.3808 0.4413 0.6142 0.080 Uiso 1 1 calc R .
C10 C 0.744(2) 0.6503(18) 0.5026(7) 0.036(5) Uani 0.50 1 d PU 1
H10 H 0.7953 0.6908 0.4766 0.044 Uiso 0.50 1 calc PR 1
C11 C 0.760(3) 0.530(2) 0.5031(8) 0.043(6) Uani 0.50 1 d P 1
H11 H 0.8170 0.4876 0.4786 0.051 Uiso 0.50 1 calc PR 1
C6 C 0.734(2) 0.586(2) 0.5182(8) 0.032(4) Uani 0.50 1 d PU 2
H6 H 0.8089 0.5937 0.4910 0.039 Uiso 0.50 1 calc PR 2
O1 O 0.3608(15) 0.2500 0.6994(5) 0.115(5) Uani 1 2 d SD .
H1 H 0.307(14) 0.1904(9) 0.688(5) 0.172 Uiso 1 1 d D .
O2 O -0.2815(15) 0.2500 0.7138(5) 0.115(6) Uani 1 2 d SD .
H2 H -0.344(8) 0.1903(9) 0.707(6) 0.172 Uiso 1 1 d D .
N5A N 0.643(2) 0.6761(14) 0.5449(6) 0.023(4) Uani 0.50 1 d PU 2

loop_
_atom_site_aniso_label
_atom_site_aniso_U_11
_atom_site_aniso_U_22
_atom_site_aniso_U_33
_atom_site_aniso_U_23
_atom_site_aniso_U_13
_atom_site_aniso_U_12
I3 0.0414(4) 0.0471(5) 0.0390(5) 0.000 -0.0128(4) 0.000
Rh1 0.0257(4) 0.0306(5) 0.0273(5) 0.000 -0.0001(4) 0.000
I2 0.0300(4) 0.0848(7) 0.0420(5) 0.000 -0.0091(4) 0.000
I1 0.0425(5) 0.0967(8) 0.0376(5) 0.000 0.0037(4) 0.000
N8 0.035(4) 0.029(4) 0.045(4) -0.002(4) 0.000(4) 0.002(3)
N12 0.032(3) 0.032(4) 0.035(4) -0.003(3) 0.003(3) -0.002(3)
C13 0.030(4) 0.035(5) 0.041(5) -0.008(4) 0.000(4) 0.003(4)
C4 0.025(4) 0.038(5) 0.039(5) -0.006(4) -0.016(4) 0.004(4)
C14 0.043(5) 0.050(6) 0.046(6) 0.004(5) 0.006(5) -0.006(4)
C5 0.022(6) 0.022(6) 0.022(6) 0.0000(10) 0.0001(10) 0.0001(10)
C7 0.040(5) 0.045(6) 0.049(6) -0.006(5) 0.005(5) -0.003(4)
C9 0.057(6) 0.043(6) 0.059(7) 0.001(5) 0.008(5) 0.004(5)
C10 0.033(9) 0.035(11) 0.041(11) 0.000(9) -0.004(8) 0.001(9)
C11 0.037(10) 0.045(13) 0.046(13) -0.029(11) -0.011(10) 0.020(10)
C6 0.023(8) 0.033(12) 0.041(12) -0.017(10) 0.003(8) 0.008(10)
O1 0.044(6) 0.234(17) 0.066(8) 0.000 -0.004(6) 0.000
O2 0.056(7) 0.242(18) 0.046(7) 0.000 -0.003(6) 0.000
N5A 0.023(7) 0.019(9) 0.027(9) 0.009(7) 0.003(7) -0.001(7)

loop_
_atom_type_symbol
_atom_type_description
_atom_type_scat_dispersion_real
_atom_type_scat_dispersion_imag
_atom_type_scat_source
C C 0.0033 0.0016 'International Tables Vol C Tables 4.2.6.8 and 6.1.1.4'
H H 0.0000 0.0000 'International Tables Vol C Tables 4.2.6.8 and 6.1.1.4'
I I -0.4742 1.8119 'International Tables Vol C Tables 4.2.6.8 and 6.1.1.4'
N N 0.0061 0.0033 'International Tables Vol C Tables 4.2.6.8 and 6.1.1.4'
O O 0.0106 0.0060 'International Tables Vol C Tables 4.2.6.8 and 6.1.1.4'
Rh Rh -1.1178 0.9187 'International Tables Vol C Tables 4.2.6.8 and 6.1.1.4'

loop_
_geom_angle_atom_site_label_1
_geom_angle_atom_site_label_2
_geom_angle_atom_site_label_3
_geom_angle
_geom_angle_site_symmetry_1
_geom_angle_site_symmetry_3
I2 Rh1 I3 178.19(5) . .
N12 Rh1 I3 92.29(18) . .
N12 Rh1 I3 92.29(18) 8_575 .
N12 Rh1 I2 89.07(18) . .
N12 Rh1 I2 89.07(18) 8_575 .
N12 Rh1 N12 81.6(4) . 8_575
C4 Rh1 I3 90.4(2) 8_575 .
C4 Rh1 I3 90.4(2) . .
C4 Rh1 I2 88.3(2) 8_575 .
C4 Rh1 I2 88.3(2) . .
C4 Rh1 N12 177.1(3) 8_575 .
C4 Rh1 N12 99.4(3) . .
C4 Rh1 N12 177.1(3) . 8_575
C4 Rh1 N12 99.4(3) 8_575 8_575
C4 Rh1 C4 79.5(5) 8_575 .
C4 N8 C9 124.3(8) . .
C7 N8 C4 115.4(8) . .
C7 N8 C9 120.3(7) . .
C13 N12 Rh1 171.7(6) . .
N12 C13 C14 178.9(9) . .
N8 C4 Rh1 134.9(7) . .
N8 C4 C5 115.2(10) . .
C5 C4 Rh1 110.0(9) . .
N5A C4 Rh1 119.9(9) . .
N5A C4 N8 105.3(11) . .
N5A C4 C5 9.9(13) . .
C4 C5 C10 154.6(16) . 8_575
C5 C5 C4 119.8(8) 8_575 .
C5 C5 C10 34.7(9) 8_575 8_575
C5 C5 C10 120.8(13) 8_575 .
C10 C5 C4 119.4(15) . .
C10 C5 C10 86(2) . 8_575
N8 C7 C6 101.6(11) . .
C11 C7 N8 134.8(13) . .
C11 C7 C6 33.7(9) . .
C5 C10 C5 24.5(10) . 8_575
C5 C10 C11 123(2) . .
C11 C10 C5 147.2(19) . 8_575
C7 C11 C10 112.1(18) . .
C7 C6 N5A 104.9(16) . .
C4 N5A C6 112.8(16) . .
C4 N5A N5A 109.9(9) . 8_575
C6 N5A N5A 136.7(12) . 8_575

loop_
_geom_bond_atom_site_label_1
_geom_bond_atom_site_label_2
_geom_bond_distance
_geom_bond_site_symmetry_2
I3 Rh1 2.6588(12) .
Rh1 I2 2.6444(12) .
Rh1 N12 2.106(7) 8_575
Rh1 N12 2.106(7) .
Rh1 C4 1.991(8) 8_575
Rh1 C4 1.991(8) .
N8 C4 1.353(10) .
N8 C7 1.348(11) .
N8 C9 1.466(11) .
N12 C13 1.128(10) .
C13 C14 1.475(12) .
C4 C5 1.59(2) .
C4 N5A 1.219(19) .
C5 C5 0.96(3) 8_575
C5 C10 1.32(3) .
C5 C10 2.00(3) 8_575
C7 C11 1.32(2) .
C7 C6 1.40(3) .
C10 C5 2.00(3) 8_575
C10 C11 1.40(3) .
C6 N5A 1.44(3) .
N5A N5A 1.72(3) 8_575
